data_1561565
loop_
_publ_author_name
'Sanjeewa, Liurukara D.'
'McMillen, Colin D.'
'Willett, Daniel'
'Chumanov, George'
'Kolis, Joseph W.'

_publ_section_title
;
 Hydrothermal synthesis of single crystals of transition metal vanadates
 in the glaserite phase
;
_journal_name_full 'Journal of Solid State Chemistry'
_journal_page_first 61
_journal_page_last 68
_journal_paper_doi 10.1016/j.jssc.2015.07.039
_journal_volume 236
_journal_year 2016
_chemical_formula_sum 'Ba Co Na2 O8 V2'
_chemical_formula_weight 472.13
_space_group_IT_number 164
_space_group_name_Hall '-P 3 2"'
_space_group_name_H-M_alt 'P -3 m 1'
_symmetry_cell_setting trigonal
_symmetry_space_group_name_H-M 'P -3 m 1'
_atom_sites_solution_hydrogens none
_atom_sites_solution_primary direct
_atom_sites_solution_secondary difmap
_audit_creation_method SHELXL-97
_cell_angle_alpha 90.00
_cell_angle_beta 90.00
_cell_angle_gamma 120.00
_cell_formula_units_Z 1
_cell_length_a 5.5489(8)
_cell_length_b 5.5489(8)
_cell_length_c 7.0741(14)
_cell_measurement_reflns_used 1250
_cell_measurement_temperature 293(2)
_cell_measurement_theta_max 29.6937
_cell_measurement_theta_min 2.8807
_cell_volume 188.63(5)
_computing_cell_refinement 'CrystalClear (Rigaku/MSC, 2006)'
_computing_data_collection 'CrystalClear (Rigaku/MSC, 2006)'
_computing_data_reduction 'CrystalClear (Rigaku/MSC, 2006)'
_computing_molecular_graphics 'DIAMOND (Bradenburg, 1999)'
_computing_publication_material 'SHELXL-97 (Sheldrick, 1997)'
_computing_structure_refinement 'SHELXL-97 (Sheldrick, 1997)'
_computing_structure_solution 'SHELXS-97 (Sheldrick, 1990)'
_diffrn_ambient_temperature 293(2)
_diffrn_detector_area_resol_mean 14.6199
_diffrn_measured_fraction_theta_full 1.000
_diffrn_measured_fraction_theta_max 1.000
_diffrn_measurement_device_type 'Rigaku AFC8S'
_diffrn_measurement_method '\w scans'
_diffrn_radiation_monochromator graphite
_diffrn_radiation_source 'fine-focus sealed tube'
_diffrn_radiation_type MoK\a
_diffrn_radiation_wavelength 0.71073
_diffrn_reflns_av_R_equivalents 0.0472
_diffrn_reflns_av_sigmaI/netI 0.0178
_diffrn_reflns_limit_h_max 6
_diffrn_reflns_limit_h_min -6
_diffrn_reflns_limit_k_max 6
_diffrn_reflns_limit_k_min -6
_diffrn_reflns_limit_l_max 8
_diffrn_reflns_limit_l_min -8
_diffrn_reflns_number 1707
_diffrn_reflns_theta_full 26.34
_diffrn_reflns_theta_max 26.34
_diffrn_reflns_theta_min 2.88
_diffrn_standards_decay_% 0
_diffrn_standards_interval_count 0
_diffrn_standards_interval_time 0
_diffrn_standards_number 0
_exptl_absorpt_coefficient_mu 9.835
_exptl_absorpt_correction_T_max 1.0000
_exptl_absorpt_correction_T_min 0.6929
_exptl_absorpt_correction_type multi-scan
_exptl_absorpt_process_details 'REQAB, CrystalClear'
_exptl_crystal_colour purple
_exptl_crystal_density_diffrn 4.156
_exptl_crystal_density_method 'not measured'
_exptl_crystal_description plate
_exptl_crystal_F_000 215
_exptl_crystal_size_max 0.23
_exptl_crystal_size_mid 0.20
_exptl_crystal_size_min 0.14
_refine_diff_density_max 0.993
_refine_diff_density_min -1.363
_refine_diff_density_rms 0.211
_refine_ls_extinction_coef 0.39(3)
_refine_ls_extinction_expression Fc^*^=kFc[1+0.001xFc^2^\l^3^/sin(2\q)]^-1/4^
_refine_ls_extinction_method SHELXL
_refine_ls_goodness_of_fit_ref 1.125
_refine_ls_hydrogen_treatment none
_refine_ls_matrix_type full
_refine_ls_number_parameters 21
_refine_ls_number_reflns 172
_refine_ls_number_restraints 6
_refine_ls_restrained_S_all 1.168
_refine_ls_R_factor_all 0.0265
_refine_ls_R_factor_gt 0.0265
_refine_ls_shift/su_max 0.000
_refine_ls_shift/su_mean 0.000
_refine_ls_structure_factor_coef Fsqd
_refine_ls_weighting_details 'calc w=1/[\s^2^(Fo^2^)+(0.0100P)^2^+2.8257P] where P=(Fo^2^+2Fc^2^)/3'
_refine_ls_weighting_scheme calc
_refine_ls_wR_factor_gt 0.0631
_refine_ls_wR_factor_ref 0.0631
_reflns_number_gt 172
_reflns_number_total 172
_reflns_threshold_expression >2sigma(I)
_cod_data_source_file JSSC-2016-236-61.cif
_cod_data_source_block Na2BaCoV2O8
_cod_depositor_comments
;
The following automatic conversions were performed:

data item '_symmetry_cell_setting' value 'Trigonal' was changed to
'trigonal' in accordance with the built-in table derived from the CIF
Core dictionary named 'cif_core.dic' version 2.4.5 last updated on
2014-11-21.

data item '_exptl_crystal_density_meas' value 'not measured' was
changed to '?' -- the value is perceived as not measured.

Automatic conversion script
Id: cif_fix_values 8369 2020-08-20 11:38:08Z andrius 
;
_cod_original_sg_symbol_H-M P-3m1
_cod_database_code 1561565

loop_
_symmetry_equiv_pos_as_xyz
'x, y, z'
'-y, x-y, z'
'-x+y, -x, z'
'y, x, -z'
'x-y, -y, -z'
'-x, -x+y, -z'
'-x, -y, -z'
'y, -x+y, -z'
'x-y, x, -z'
'-y, -x, z'
'-x+y, y, z'
'x, x-y, z'

loop_
_atom_site_label
_atom_site_type_symbol
_atom_site_fract_x
_atom_site_fract_y
_atom_site_fract_z
_atom_site_U_iso_or_equiv
_atom_site_adp_type
_atom_site_occupancy
_atom_site_symmetry_multiplicity
_atom_site_calc_flag
_atom_site_refinement_flags
_atom_site_disorder_assembly
_atom_site_disorder_group
Ba1 Ba 0.0000 0.0000 0.0000 0.0171(6) Uani 1 12 d S . .
Co1 Co 0.0000 0.0000 0.5000 0.0088(7) Uani 1 12 d S . .
V1 V -0.6667 0.6667 -0.2358(3) 0.0089(6) Uani 1 6 d S . .
O2 O -0.3333 0.3333 -0.0019(13) 0.019(2) Uani 1 6 d S . .
O1 O 0.3380(14) 0.1690(7) 0.3193(8) 0.061(3) Uani 1 2 d SU . .
Na1 Na -0.3333 0.3333 -0.3341(8) 0.0205(13) Uani 1 6 d S . .

loop_
_atom_site_aniso_label
_atom_site_aniso_U_11
_atom_site_aniso_U_22
_atom_site_aniso_U_33
_atom_site_aniso_U_23
_atom_site_aniso_U_13
_atom_site_aniso_U_12
Ba1 0.0211(7) 0.0211(7) 0.0093(7) 0.000 0.000 0.0105(3)
Co1 0.0089(8) 0.0089(8) 0.0087(11) 0.000 0.000 0.0044(4)
V1 0.0093(8) 0.0093(8) 0.0081(11) 0.000 0.000 0.0047(4)
O2 0.024(3) 0.024(3) 0.009(4) 0.000 0.000 0.0122(17)
O1 0.011(3) 0.118(7) 0.017(3) 0.0023(13) 0.005(3) 0.0056(16)
Na1 0.023(2) 0.023(2) 0.016(3) 0.000 0.000 0.0114(10)

loop_
_atom_type_symbol
_atom_type_description
_atom_type_scat_dispersion_real
_atom_type_scat_dispersion_imag
_atom_type_scat_source
O O 0.0106 0.0060 'International Tables Vol C Tables 4.2.6.8 and 6.1.1.4'
Na Na 0.0362 0.0249 'International Tables Vol C Tables 4.2.6.8 and 6.1.1.4'
V V 0.3005 0.5294 'International Tables Vol C Tables 4.2.6.8 and 6.1.1.4'
Co Co 0.3494 0.9721 'International Tables Vol C Tables 4.2.6.8 and 6.1.1.4'
Ba Ba -0.3244 2.2819 'International Tables Vol C Tables 4.2.6.8 and 6.1.1.4'

loop_
_geom_angle_atom_site_label_1
_geom_angle_atom_site_label_2
_geom_angle_atom_site_label_3
_geom_angle
_geom_angle_site_symmetry_1
_geom_angle_site_symmetry_3
O1 Ba1 O1 180.00(14) . 7
O1 Ba1 O1 60.8(2) . 2
O1 Ba1 O1 119.2(2) 7 2
O1 Ba1 O1 119.2(2) . 8
O1 Ba1 O1 60.8(2) 7 8
O1 Ba1 O1 180.0(2) 2 8
O1 Ba1 O1 60.8(2) . 3
O1 Ba1 O1 119.2(2) 7 3
O1 Ba1 O1 60.8(2) 2 3
O1 Ba1 O1 119.2(2) 8 3
O1 Ba1 O1 119.2(2) . 9
O1 Ba1 O1 60.8(2) 7 9
O1 Ba1 O1 119.2(2) 2 9
O1 Ba1 O1 60.8(2) 8 9
O1 Ba1 O1 180.0(3) 3 9
O1 Ba1 O2 107.18(14) . .
O1 Ba1 O2 72.82(14) 7 .
O1 Ba1 O2 54.5(2) 2 .
O1 Ba1 O2 125.5(2) 8 .
O1 Ba1 O2 107.18(14) 3 .
O1 Ba1 O2 72.82(14) 9 .
O1 Ba1 O2 72.82(14) . 7
O1 Ba1 O2 107.18(14) 7 7
O1 Ba1 O2 125.5(2) 2 7
O1 Ba1 O2 54.5(2) 8 7
O1 Ba1 O2 72.82(14) 3 7
O1 Ba1 O2 107.18(14) 9 7
O2 Ba1 O2 180.0 . 7
O1 Ba1 O2 72.82(14) . 7_565
O1 Ba1 O2 107.18(14) 7 7_565
O1 Ba1 O2 72.82(14) 2 7_565
O1 Ba1 O2 107.18(14) 8 7_565
O1 Ba1 O2 125.5(2) 3 7_565
O1 Ba1 O2 54.5(2) 9 7_565
O2 Ba1 O2 60.002(3) . 7_565
O2 Ba1 O2 119.998(3) 7 7_565
O1 Ba1 O2 125.5(2) . 7_455
O1 Ba1 O2 54.5(2) 7 7_455
O1 Ba1 O2 72.82(14) 2 7_455
O1 Ba1 O2 107.18(14) 8 7_455
O1 Ba1 O2 72.82(14) 3 7_455
O1 Ba1 O2 107.18(14) 9 7_455
O2 Ba1 O2 60.002(2) . 7_455
O2 Ba1 O2 119.998(2) 7 7_455
O2 Ba1 O2 119.998(2) 7_565 7_455
O1 Ba1 O2 54.5(2) . 1_655
O1 Ba1 O2 125.5(2) 7 1_655
O1 Ba1 O2 107.18(14) 2 1_655
O1 Ba1 O2 72.82(14) 8 1_655
O1 Ba1 O2 107.18(14) 3 1_655
O1 Ba1 O2 72.82(14) 9 1_655
O2 Ba1 O2 119.998(2) . 1_655
O2 Ba1 O2 60.002(2) 7 1_655
O2 Ba1 O2 60.002(2) 7_565 1_655
O2 Ba1 O2 180.0 7_455 1_655
O1 Ba1 O2 107.18(14) . 1_545
O1 Ba1 O2 72.82(14) 7 1_545
O1 Ba1 O2 107.18(14) 2 1_545
O1 Ba1 O2 72.82(14) 8 1_545
O1 Ba1 O2 54.5(2) 3 1_545
O1 Ba1 O2 125.5(2) 9 1_545
O2 Ba1 O2 119.998(3) . 1_545
O2 Ba1 O2 60.002(3) 7 1_545
O2 Ba1 O2 180.0 7_565 1_545
O2 Ba1 O2 60.002(3) 7_455 1_545
O2 Ba1 O2 119.998(3) 1_655 1_545
O1 Co1 O1 180.0 9_556 3
O1 Co1 O1 85.8(3) 9_556 8_556
O1 Co1 O1 94.2(3) 3 8_556
O1 Co1 O1 85.8(3) 9_556 7_556
O1 Co1 O1 94.2(3) 3 7_556
O1 Co1 O1 85.8(3) 8_556 7_556
O1 Co1 O1 94.2(3) 9_556 2
O1 Co1 O1 85.8(3) 3 2
O1 Co1 O1 180.0(3) 8_556 2
O1 Co1 O1 94.2(3) 7_556 2
O1 Co1 O1 94.2(3) 9_556 .
O1 Co1 O1 85.8(3) 3 .
O1 Co1 O1 94.2(3) 8_556 .
O1 Co1 O1 180.0 7_556 .
O1 Co1 O1 85.8(3) 2 .
O1 Co1 Na1 54.43(5) 9_556 1_556
O1 Co1 Na1 125.57(5) 3 1_556
O1 Co1 Na1 121.67(18) 8_556 1_556
O1 Co1 Na1 54.43(5) 7_556 1_556
O1 Co1 Na1 58.33(18) 2 1_556
O1 Co1 Na1 125.57(5) . 1_556
O1 Co1 Na1 125.57(5) 9_556 7
O1 Co1 Na1 54.43(5) 3 7
O1 Co1 Na1 58.33(18) 8_556 7
O1 Co1 Na1 125.57(5) 7_556 7
O1 Co1 Na1 121.67(18) 2 7
O1 Co1 Na1 54.43(5) . 7
Na1 Co1 Na1 180.0 1_556 7
O1 Co1 Na1 54.43(5) 9_556 1_656
O1 Co1 Na1 125.57(5) 3 1_656
O1 Co1 Na1 54.43(5) 8_556 1_656
O1 Co1 Na1 121.67(19) 7_556 1_656
O1 Co1 Na1 125.57(5) 2 1_656
O1 Co1 Na1 58.33(19) . 1_656
Na1 Co1 Na1 108.81(10) 1_556 1_656
Na1 Co1 Na1 71.19(10) 7 1_656
O1 Co1 Na1 125.57(5) 9_556 7_455
O1 Co1 Na1 54.43(5) 3 7_455
O1 Co1 Na1 125.57(5) 8_556 7_455
O1 Co1 Na1 58.33(19) 7_556 7_455
O1 Co1 Na1 54.43(5) 2 7_455
O1 Co1 Na1 121.67(19) . 7_455
Na1 Co1 Na1 71.19(10) 1_556 7_455
Na1 Co1 Na1 108.81(10) 7 7_455
Na1 Co1 Na1 180.0 1_656 7_455
O1 Co1 Na1 121.67(19) 9_556 1_546
O1 Co1 Na1 58.33(19) 3 1_546
O1 Co1 Na1 54.43(5) 8_556 1_546
O1 Co1 Na1 54.43(5) 7_556 1_546
O1 Co1 Na1 125.57(5) 2 1_546
O1 Co1 Na1 125.57(5) . 1_546
Na1 Co1 Na1 108.81(10) 1_556 1_546
Na1 Co1 Na1 71.19(10) 7 1_546
Na1 Co1 Na1 108.81(10) 1_656 1_546
Na1 Co1 Na1 71.19(10) 7_455 1_546
O1 Co1 Na1 58.33(19) 9_556 7_565
O1 Co1 Na1 121.67(19) 3 7_565
O1 Co1 Na1 125.57(5) 8_556 7_565
O1 Co1 Na1 125.57(5) 7_556 7_565
O1 Co1 Na1 54.43(5) 2 7_565
O1 Co1 Na1 54.43(5) . 7_565
Na1 Co1 Na1 71.19(10) 1_556 7_565
Na1 Co1 Na1 108.81(10) 7 7_565
Na1 Co1 Na1 71.19(10) 1_656 7_565
Na1 Co1 Na1 108.81(10) 7_455 7_565
Na1 Co1 Na1 180.0 1_546 7_565
O2 V1 O1 110.5(2) 7_465 8_465
O2 V1 O1 110.5(2) 7_465 9_455
O1 V1 O1 108.4(2) 8_465 9_455
O2 V1 O1 110.5(2) 7_465 7_565
O1 V1 O1 108.4(2) 8_465 7_565
O1 V1 O1 108.4(2) 9_455 7_565
O2 V1 Na1 180.000(1) 7_465 7_464
O1 V1 Na1 69.5(2) 8_465 7_464
O1 V1 Na1 69.5(2) 9_455 7_464
O1 V1 Na1 69.5(2) 7_565 7_464
O2 V1 Na1 102.24(11) 7_465 1_455
O1 V1 Na1 57.86(3) 8_465 1_455
O1 V1 Na1 57.86(3) 9_455 1_455
O1 V1 Na1 147.3(2) 7_565 1_455
Na1 V1 Na1 77.76(11) 7_464 1_455
O2 V1 Na1 102.24(11) 7_465 1_565
O1 V1 Na1 57.86(3) 8_465 1_565
O1 V1 Na1 147.3(2) 9_455 1_565
O1 V1 Na1 57.86(3) 7_565 1_565
Na1 V1 Na1 77.76(11) 7_464 1_565
Na1 V1 Na1 115.63(7) 1_455 1_565
O2 V1 Na1 102.24(11) 7_465 .
O1 V1 Na1 147.3(2) 8_465 .
O1 V1 Na1 57.86(3) 9_455 .
O1 V1 Na1 57.86(3) 7_565 .
Na1 V1 Na1 77.76(11) 7_464 .
Na1 V1 Na1 115.63(7) 1_455 .
Na1 V1 Na1 115.63(7) 1_565 .
O2 V1 Ba1 62.50(3) 7_465 1_465
O1 V1 Ba1 48.0(2) 8_465 1_465
O1 V1 Ba1 125.25(7) 9_455 1_465
O1 V1 Ba1 125.25(7) 7_565 1_465
Na1 V1 Ba1 117.50(3) 7_464 1_465
Na1 V1 Ba1 70.40(6) 1_455 1_465
Na1 V1 Ba1 70.40(6) 1_565 1_465
Na1 V1 Ba1 164.74(12) . 1_465
O2 V1 Ba1 62.50(3) 7_465 1_565
O1 V1 Ba1 125.25(7) 8_465 1_565
O1 V1 Ba1 125.25(7) 9_455 1_565
O1 V1 Ba1 48.0(2) 7_565 1_565
Na1 V1 Ba1 117.50(3) 7_464 1_565
Na1 V1 Ba1 164.74(12) 1_455 1_565
Na1 V1 Ba1 70.40(6) 1_565 1_565
Na1 V1 Ba1 70.40(6) . 1_565
Ba1 V1 Ba1 100.37(4) 1_465 1_565
O2 V1 Ba1 62.50(3) 7_465 1_455
O1 V1 Ba1 125.25(7) 8_465 1_455
O1 V1 Ba1 48.0(2) 9_455 1_455
O1 V1 Ba1 125.25(7) 7_565 1_455
Na1 V1 Ba1 117.50(3) 7_464 1_455
Na1 V1 Ba1 70.40(6) 1_455 1_455
Na1 V1 Ba1 164.74(12) 1_565 1_455
Na1 V1 Ba1 70.40(6) . 1_455
Ba1 V1 Ba1 100.37(4) 1_465 1_455
Ba1 V1 Ba1 100.37(4) 1_565 1_455
V1 O2 Na1 180.0 7_465 .
V1 O2 Ba1 89.76(16) 7_465 .
Na1 O2 Ba1 90.24(16) . .
V1 O2 Ba1 89.76(16) 7_465 1_455
Na1 O2 Ba1 90.24(16) . 1_455
Ba1 O2 Ba1 119.998(3) . 1_455
V1 O2 Ba1 89.76(16) 7_465 1_565
Na1 O2 Ba1 90.24(16) . 1_565
Ba1 O2 Ba1 119.998(2) . 1_565
Ba1 O2 Ba1 119.998(3) 1_455 1_565
V1 O1 Co1 162.3(4) 7_565 .
V1 O1 Na1 91.19(15) 7_565 7
Co1 O1 Na1 88.30(16) . 7
V1 O1 Na1 91.19(15) 7_565 7_565
Co1 O1 Na1 88.30(16) . 7_565
Na1 O1 Na1 175.6(4) 7 7_565
V1 O1 Ba1 105.2(3) 7_565 .
Co1 O1 Ba1 92.5(2) . .
Na1 O1 Ba1 91.48(18) 7 .
Na1 O1 Ba1 91.48(18) 7_565 .
V1 O1 Na1 77.7(3) 7_565 1_656
Co1 O1 Na1 84.58(19) . 1_656
Na1 O1 Na1 88.43(18) 7 1_656
Na1 O1 Na1 88.43(18) 7_565 1_656
Ba1 O1 Na1 177.1(3) . 1_656
O2 Na1 O1 87.84(19) . 7
O2 Na1 O1 87.84(19) . 8_565
O1 Na1 O1 119.86(3) 7 8_565
O2 Na1 O1 87.84(19) . 9_455
O1 Na1 O1 119.86(3) 7 9_455
O1 Na1 O1 119.86(3) 8_565 9_455
O2 Na1 O1 87.84(19) . 9
O1 Na1 O1 60.9(3) 7 9
O1 Na1 O1 59.0(3) 8_565 9
O1 Na1 O1 175.6(4) 9_455 9
O2 Na1 O1 87.84(19) . 8_455
O1 Na1 O1 59.0(3) 7 8_455
O1 Na1 O1 175.6(4) 8_565 8_455
O1 Na1 O1 60.9(3) 9_455 8_455
O1 Na1 O1 119.86(3) 9 8_455
O2 Na1 O1 87.84(19) . 7_565
O1 Na1 O1 175.6(4) 7 7_565
O1 Na1 O1 60.9(3) 8_565 7_565
O1 Na1 O1 59.0(3) 9_455 7_565
O1 Na1 O1 119.86(3) 9 7_565
O1 Na1 O1 119.86(3) 8_455 7_565
O2 Na1 O1 147.22(13) . 2_554
O1 Na1 O1 64.2(2) 7 2_554
O1 Na1 O1 91.57(18) 8_565 2_554
O1 Na1 O1 120.2(2) 9_455 2_554
O1 Na1 O1 64.2(2) 9 2_554
O1 Na1 O1 91.57(18) 8_455 2_554
O1 Na1 O1 120.2(2) 7_565 2_554
O2 Na1 O1 147.22(13) . 1_454
O1 Na1 O1 91.57(18) 7 1_454
O1 Na1 O1 120.2(2) 8_565 1_454
O1 Na1 O1 64.2(2) 9_455 1_454
O1 Na1 O1 120.2(2) 9 1_454
O1 Na1 O1 64.2(2) 8_455 1_454
O1 Na1 O1 91.57(18) 7_565 1_454
O1 Na1 O1 55.9(2) 2_554 1_454
O2 Na1 O1 147.22(13) . 3_564
O1 Na1 O1 120.2(2) 7 3_564
O1 Na1 O1 64.2(2) 8_565 3_564
O1 Na1 O1 91.57(18) 9_455 3_564
O1 Na1 O1 91.57(18) 9 3_564
O1 Na1 O1 120.2(2) 8_455 3_564
O1 Na1 O1 64.2(2) 7_565 3_564
O1 Na1 O1 55.9(2) 2_554 3_564
O1 Na1 O1 55.9(2) 1_454 3_564
O2 Na1 V1 180.0 . 7_464
O1 Na1 V1 92.16(19) 7 7_464
O1 Na1 V1 92.16(19) 8_565 7_464
O1 Na1 V1 92.16(19) 9_455 7_464
O1 Na1 V1 92.16(19) 9 7_464
O1 Na1 V1 92.16(19) 8_455 7_464
O1 Na1 V1 92.16(19) 7_565 7_464
O1 Na1 V1 32.78(13) 2_554 7_464
O1 Na1 V1 32.78(13) 1_454 7_464
O1 Na1 V1 32.78(14) 3_564 7_464
O2 Na1 V1 77.76(11) . 1_655
O1 Na1 V1 90.00(15) 7 1_655
O1 Na1 V1 30.94(14) 8_565 1_655
O1 Na1 V1 146.48(17) 9_455 1_655
O1 Na1 V1 30.94(14) 9 1_655
O1 Na1 V1 146.48(17) 8_455 1_655
O1 Na1 V1 90.00(15) 7_565 1_655
O1 Na1 V1 85.05(10) 2_554 1_655
O1 Na1 V1 135.0(2) 1_454 1_655
O1 Na1 V1 85.05(10) 3_564 1_655
V1 Na1 V1 102.24(11) 7_464 1_655

loop_
_geom_bond_atom_site_label_1
_geom_bond_atom_site_label_2
_geom_bond_distance
_geom_bond_site_symmetry_2
Ba1 O1 2.782(6) .
Ba1 O1 2.782(6) 7
Ba1 O1 2.782(6) 2
Ba1 O1 2.782(6) 8
Ba1 O1 2.782(6) 3
Ba1 O1 2.782(6) 9
Ba1 O2 3.2037(5) .
Ba1 O2 3.2037(5) 7
Ba1 O2 3.2037(5) 7_565
Ba1 O2 3.2037(5) 7_455
Ba1 O2 3.2037(5) 1_655
Ba1 O2 3.2037(5) 1_545
Co1 O1 2.067(6) 9_556
Co1 O1 2.067(6) 3
Co1 O1 2.067(6) 8_556
Co1 O1 2.067(6) 7_556
Co1 O1 2.067(6) 2
Co1 O1 2.067(6) .
Co1 Na1 3.412(2) 1_556
Co1 Na1 3.412(2) 7
Co1 Na1 3.412(2) 1_656
Co1 Na1 3.412(2) 7_455
Co1 Na1 3.412(2) 1_546
Co1 Na1 3.412(2) 7_565
V1 O2 1.682(9) 7_465
V1 O1 1.686(7) 8_465
V1 O1 1.686(7) 9_455
V1 O1 1.686(7) 7_565
V1 Na1 3.043(6) 7_464
V1 Na1 3.2782(14) 1_455
V1 Na1 3.2782(14) 1_565
V1 Na1 3.2782(14) .
V1 Ba1 3.6119(10) 1_465
V1 Ba1 3.6119(10) 1_565
V1 Ba1 3.6119(10) 1_455
O2 V1 1.682(9) 7_465
O2 Na1 2.350(10) .
O2 Ba1 3.2037(5) 1_455
O2 Ba1 3.2037(5) 1_565
O1 V1 1.686(7) 7_565
O1 Na1 2.777(5) 7
O1 Na1 2.777(5) 7_565
O1 Na1 2.917(7) 1_656
Na1 O1 2.777(5) 7
Na1 O1 2.777(7) 8_565
Na1 O1 2.777(10) 9_455
Na1 O1 2.777(10) 9
Na1 O1 2.777(7) 8_455
Na1 O1 2.777(5) 7_565
Na1 O1 2.917(7) 2_554
Na1 O1 2.917(7) 1_454
Na1 O1 2.917(7) 3_564
Na1 V1 3.043(6) 7_464
Na1 V1 3.2782(14) 1_655
